data_1507075
loop_
_publ_author_name
'Mase, Nobuyuki'
'Thayumanavan, Rajeswari'
'Tanaka, Fujie'
'Barbas, 3rd, Carlos F'

_publ_section_title
;
 Direct asymmetric organocatalytic Michael reactions of
 alpha,alpha-disubstituted aldehydes with beta-nitrostyrenes for the
 synthesis of quaternary carbon-containing products.
;
_journal_issue 15
_journal_name_full 'Organic letters'
_journal_page_first 2527
_journal_page_last 2530
_journal_paper_doi 10.1021/ol049196o
_journal_volume 6
_journal_year 2004
_chemical_formula_sum 'C19 H21 N5 O6'
_chemical_formula_weight 415.41
_chemical_name_systematic ?
_space_group_IT_number 2
_symmetry_cell_setting triclinic
_symmetry_space_group_name_Hall '-P 1'
_symmetry_space_group_name_H-M 'P -1'
_atom_sites_solution_hydrogens geom
_atom_sites_solution_primary direct
_atom_sites_solution_secondary difmap
_audit_creation_method SHELXL-97
_cell_angle_alpha 64.65(3)
_cell_angle_beta 88.22(3)
_cell_angle_gamma 74.29(3)
_cell_formula_units_Z 2
_cell_length_a 8.2921(17)
_cell_length_b 11.639(2)
_cell_length_c 12.066(2)
_cell_measurement_reflns_used 1689
_cell_measurement_temperature 296(2)
_cell_measurement_theta_max 24.4
_cell_measurement_theta_min 2.6
_cell_volume 1008.2(5)
_computing_cell_refinement 'Bruker SAINT+'
_computing_data_collection 'Bruker SMART'
_computing_data_reduction 'Bruker SAINT+'
_computing_molecular_graphics 'Bruker SHELXTL'
_computing_publication_material 'Bruker SHELXTL'
_computing_structure_refinement 'SHELXL-97 (Sheldrick, 1997)'
_computing_structure_solution 'SHELXS-97 (Sheldrick, 1997)'
_diffrn_ambient_temperature 296(2)
_diffrn_measured_fraction_theta_full 0.996
_diffrn_measured_fraction_theta_max 0.996
_diffrn_measurement_device_type 'CCD area detector'
_diffrn_measurement_method 'phi and omega scans'
_diffrn_radiation_monochromator graphite
_diffrn_radiation_source 'normal-focus sealed tube'
_diffrn_radiation_type MoK\a
_diffrn_radiation_wavelength 0.71073
_diffrn_reflns_av_R_equivalents 0.0360
_diffrn_reflns_av_sigmaI/netI 0.0729
_diffrn_reflns_limit_h_max 9
_diffrn_reflns_limit_h_min -9
_diffrn_reflns_limit_k_max 13
_diffrn_reflns_limit_k_min -13
_diffrn_reflns_limit_l_max 14
_diffrn_reflns_limit_l_min -14
_diffrn_reflns_number 7293
_diffrn_reflns_theta_full 25.00
_diffrn_reflns_theta_max 25.00
_diffrn_reflns_theta_min 2.02
_diffrn_standards_decay_% <1%
_exptl_absorpt_coefficient_mu 0.104
_exptl_absorpt_correction_T_max 0.9825
_exptl_absorpt_correction_T_min 0.9714
_exptl_absorpt_correction_type empirical
_exptl_absorpt_process_details 'SADABS (Sheldrick, 1999)'
_exptl_crystal_colour Yellow
_exptl_crystal_density_diffrn 1.368
_exptl_crystal_density_meas 0
_exptl_crystal_density_method 'not measured'
_exptl_crystal_description Parallelepiped
_exptl_crystal_F_000 436
_exptl_crystal_size_max 0.28
_exptl_crystal_size_mid 0.22
_exptl_crystal_size_min 0.17
_refine_diff_density_max 0.455
_refine_diff_density_min -0.226
_refine_diff_density_rms 0.064
_refine_ls_extinction_method none
_refine_ls_goodness_of_fit_ref 0.989
_refine_ls_hydrogen_treatment riding
_refine_ls_matrix_type full
_refine_ls_number_parameters 273
_refine_ls_number_reflns 3525
_refine_ls_number_restraints 0
_refine_ls_restrained_S_all 0.989
_refine_ls_R_factor_all 0.1614
_refine_ls_R_factor_gt 0.0740
_refine_ls_shift/su_max 0.007
_refine_ls_shift/su_mean 0.001
_refine_ls_structure_factor_coef Fsqd
_refine_ls_weighting_details 'calc w=1/[\s^2^(Fo^2^)+(0.1200P)^2^+0.0000P] where P=(Fo^2^+2Fc^2^)/3'
_refine_ls_weighting_scheme calc
_refine_ls_wR_factor_gt 0.1795
_refine_ls_wR_factor_ref 0.2328
_reflns_number_gt 1578
_reflns_number_total 3525
_reflns_threshold_expression >2sigma(I)
_cod_data_source_file ol049196osi20040430_072712.cif
_cod_data_source_block mn582
_cod_depositor_comments
;
The following automatic conversions were performed:

'_symmetry_cell_setting' value 'Triclinic' changed to 'triclinic'
according to /home/saulius/struct/CIF-dictionaries/cif_core.dic
dictionary named 'cif_core.dic' version 2.4.1 from
2010-06-29.

'_exptl_absorpt_correction_type' value 'Empirical'
changed to 'empirical' according to
/home/saulius/struct/CIF-dictionaries/cif_core.dic dictionary named
'cif_core.dic' version 2.4.1 from 2010-06-29.

Automatic conversion script
Id: cif_fix_values 1715 2011-07-08 13:25:40Z adriana 
;
_cod_original_cell_volume 1008.2(4)
_cod_original_sg_symbol_H-M P-1
_cod_database_code 1507075

loop_
_symmetry_equiv_pos_as_xyz
'x, y, z'
'-x, -y, -z'

loop_
_atom_site_label
_atom_site_type_symbol
_atom_site_fract_x
_atom_site_fract_y
_atom_site_fract_z
_atom_site_U_iso_or_equiv
_atom_site_adp_type
_atom_site_occupancy
_atom_site_symmetry_multiplicity
_atom_site_calc_flag
_atom_site_refinement_flags
O1 O 0.1804(6) -0.2872(4) 0.5442(4) 0.1145(14) Uani 1 1 d .
O2 O 0.3276(7) -0.2573(4) 0.6670(5) 0.1423(18) Uani 1 1 d .
O3 O -0.1008(5) 0.0788(4) 0.1771(3) 0.1138(13) Uani 1 1 d .
O4 O -0.0467(5) 0.2667(4) 0.1067(3) 0.1024(12) Uani 1 1 d .
O5 O 0.7662(6) 0.5907(5) 0.0683(4) 0.1427(17) Uani 1 1 d .
O6 O 0.5447(6) 0.6573(4) -0.0508(4) 0.1168(14) Uani 1 1 d .
N1 N 0.2427(6) -0.2171(4) 0.5688(4) 0.0894(13) Uani 1 1 d .
N2 N -0.0295(5) 0.1534(5) 0.1869(4) 0.0791(11) Uani 1 1 d .
N3 N 0.1354(4) 0.3186(3) 0.2453(3) 0.0684(10) Uani 1 1 d .
H3A H 0.0825 0.3540 0.1731 0.082 Uiso 1 1 calc R
N4 N 0.2015(4) 0.3930(4) 0.2843(3) 0.0647(9) Uani 1 1 d .
N5 N 0.6184(6) 0.6079(4) 0.0508(5) 0.0775(11) Uani 1 1 d .
C1 C 0.2123(6) -0.0784(4) 0.4847(4) 0.0659(11) Uani 1 1 d .
C2 C 0.2826(6) 0.0019(5) 0.5135(4) 0.0751(13) Uani 1 1 d .
H2B H 0.3488 -0.0335 0.5877 0.090 Uiso 1 1 calc R
C3 C 0.2557(5) 0.1313(5) 0.4346(4) 0.0683(12) Uani 1 1 d .
H3B H 0.3051 0.1833 0.4553 0.082 Uiso 1 1 calc R
C4 C 0.1540(5) 0.1899(4) 0.3210(4) 0.0580(10) Uani 1 1 d .
C5 C 0.0821(5) 0.1054(4) 0.2965(4) 0.0600(11) Uani 1 1 d .
C6 C 0.1117(5) -0.0273(5) 0.3778(4) 0.0651(12) Uani 1 1 d .
H6A H 0.0631 -0.0811 0.3595 0.078 Uiso 1 1 calc R
C7 C 0.1858(5) 0.5112(5) 0.2094(4) 0.0629(11) Uani 1 1 d .
H7A H 0.1397 0.5420 0.1292 0.075 Uiso 1 1 calc R
C8 C 0.2397(5) 0.6043(4) 0.2462(4) 0.0625(11) Uani 1 1 d .
C9 C 0.0814(6) 0.7134(5) 0.2366(5) 0.0980(17) Uani 1 1 d .
H9A H 0.1143 0.7790 0.2529 0.118 Uiso 1 1 calc R
H9B H 0.0288 0.7570 0.1526 0.118 Uiso 1 1 calc R
C10 C -0.0458(8) 0.6670(7) 0.3219(8) 0.163(3) Uani 1 1 d .
H10A H -0.1382 0.7419 0.3130 0.196 Uiso 1 1 calc R
H10B H 0.0053 0.6218 0.4053 0.196 Uiso 1 1 calc R
H10C H -0.0863 0.6074 0.3023 0.196 Uiso 1 1 calc R
C11 C 0.3262(6) 0.5294(5) 0.3804(4) 0.0842(14) Uani 1 1 d .
H11A H 0.2523 0.4857 0.4347 0.101 Uiso 1 1 calc R
H11B H 0.3506 0.5915 0.4052 0.101 Uiso 1 1 calc R
H11C H 0.4290 0.4647 0.3840 0.101 Uiso 1 1 calc R
C12 C 0.3623(5) 0.6669(4) 0.1534(4) 0.0577(10) Uani 1 1 d .
H12A H 0.3053 0.7007 0.0710 0.069 Uiso 1 1 calc R
C13 C 0.3942(5) 0.7863(4) 0.1614(4) 0.0607(11) Uani 1 1 d .
C14 C 0.5039(6) 0.7732(5) 0.2524(5) 0.0818(14) Uani 1 1 d .
H14A H 0.5634 0.6891 0.3106 0.098 Uiso 1 1 calc R
C15 C 0.5262(8) 0.8866(7) 0.2575(6) 0.0971(16) Uani 1 1 d .
H15A H 0.5994 0.8772 0.3197 0.117 Uiso 1 1 calc R
C16 C 0.4410(8) 1.0103(6) 0.1717(6) 0.0966(18) Uani 1 1 d .
H16A H 0.4581 1.0849 0.1744 0.116 Uiso 1 1 calc R
C17 C 0.3320(7) 1.0245(5) 0.0828(6) 0.0900(16) Uani 1 1 d .
H17A H 0.2715 1.1088 0.0257 0.108 Uiso 1 1 calc R
C18 C 0.3107(6) 0.9136(5) 0.0768(4) 0.0725(13) Uani 1 1 d .
H18A H 0.2376 0.9249 0.0137 0.087 Uiso 1 1 calc R
C19 C 0.5222(5) 0.5626(4) 0.1607(4) 0.0686(12) Uani 1 1 d .
H19A H 0.5935 0.5381 0.2341 0.082 Uiso 1 1 calc R
H19B H 0.4939 0.4840 0.1683 0.082 Uiso 1 1 calc R

loop_
_atom_site_aniso_label
_atom_site_aniso_U_11
_atom_site_aniso_U_22
_atom_site_aniso_U_33
_atom_site_aniso_U_23
_atom_site_aniso_U_13
_atom_site_aniso_U_12
O1 0.177(4) 0.079(2) 0.108(3) -0.053(2) 0.044(3) -0.051(3)
O2 0.187(5) 0.086(3) 0.113(3) -0.018(3) -0.031(3) -0.014(3)
O3 0.155(3) 0.121(3) 0.100(3) -0.056(2) -0.009(2) -0.078(3)
O4 0.150(3) 0.111(3) 0.056(2) -0.024(2) -0.010(2) -0.069(3)
O5 0.093(3) 0.181(4) 0.160(4) -0.070(3) 0.038(3) -0.060(3)
O6 0.159(4) 0.131(3) 0.072(2) -0.054(2) 0.036(3) -0.046(3)
N1 0.115(4) 0.069(3) 0.080(3) -0.037(3) 0.025(3) -0.012(3)
N2 0.101(3) 0.094(3) 0.059(3) -0.037(3) 0.009(2) -0.047(3)
N3 0.092(3) 0.076(3) 0.049(2) -0.027(2) 0.0079(18) -0.043(2)
N4 0.083(2) 0.072(2) 0.057(2) -0.034(2) 0.0148(18) -0.039(2)
N5 0.087(3) 0.076(3) 0.090(3) -0.051(3) 0.030(3) -0.033(2)
C1 0.074(3) 0.064(3) 0.057(3) -0.028(2) 0.017(2) -0.014(2)
C2 0.080(3) 0.077(3) 0.064(3) -0.032(3) 0.003(2) -0.016(3)
C3 0.078(3) 0.074(3) 0.065(3) -0.037(3) 0.004(2) -0.029(2)
C4 0.065(3) 0.071(3) 0.049(2) -0.032(2) 0.017(2) -0.030(2)
C5 0.077(3) 0.070(3) 0.047(2) -0.032(2) 0.017(2) -0.031(2)
C6 0.076(3) 0.075(3) 0.068(3) -0.049(3) 0.031(2) -0.031(2)
C7 0.078(3) 0.075(3) 0.053(3) -0.036(2) 0.016(2) -0.035(2)
C8 0.075(3) 0.072(3) 0.056(3) -0.036(2) 0.016(2) -0.033(2)
C9 0.082(3) 0.113(4) 0.140(5) -0.085(4) 0.042(3) -0.044(3)
C10 0.116(5) 0.207(8) 0.229(9) -0.140(8) 0.075(6) -0.070(5)
C11 0.119(4) 0.105(4) 0.053(3) -0.042(3) 0.019(3) -0.057(3)
C12 0.066(3) 0.062(2) 0.057(2) -0.034(2) 0.007(2) -0.022(2)
C13 0.072(3) 0.068(3) 0.060(3) -0.040(2) 0.016(2) -0.029(2)
C14 0.096(3) 0.084(3) 0.083(3) -0.046(3) 0.006(3) -0.036(3)
C15 0.117(4) 0.124(5) 0.097(4) -0.076(4) 0.021(3) -0.060(4)
C16 0.123(5) 0.103(5) 0.113(5) -0.077(4) 0.056(4) -0.063(4)
C17 0.104(4) 0.075(3) 0.109(4) -0.052(3) 0.045(4) -0.037(3)
C18 0.089(3) 0.069(3) 0.073(3) -0.038(3) 0.026(3) -0.033(3)
C19 0.084(3) 0.063(3) 0.066(3) -0.033(2) 0.014(2) -0.023(2)

loop_
_atom_type_symbol
_atom_type_description
_atom_type_scat_dispersion_real
_atom_type_scat_dispersion_imag
_atom_type_scat_source
C C 0.0033 0.0016 'International Tables Vol C Tables 4.2.6.8 and 6.1.1.4'
H H 0.0000 0.0000 'International Tables Vol C Tables 4.2.6.8 and 6.1.1.4'
N N 0.0061 0.0033 'International Tables Vol C Tables 4.2.6.8 and 6.1.1.4'
O O 0.0106 0.0060 'International Tables Vol C Tables 4.2.6.8 and 6.1.1.4'

loop_
_geom_angle_atom_site_label_1
_geom_angle_atom_site_label_2
_geom_angle_atom_site_label_3
_geom_angle
O1 N1 O2 122.6(5)
O1 N1 C1 120.5(5)
O2 N1 C1 116.9(5)
O3 N2 O4 122.9(4)
O3 N2 C5 118.4(4)
O4 N2 C5 118.7(4)
C4 N3 N4 119.5(3)
C7 N4 N3 117.4(4)
O5 N5 O6 123.2(5)
O5 N5 C19 118.0(5)
O6 N5 C19 118.8(4)
C6 C1 C2 120.4(4)
C6 C1 N1 119.2(5)
C2 C1 N1 120.4(5)
C3 C2 C1 120.6(4)
C2 C3 C4 121.6(4)
N3 C4 C5 125.3(4)
N3 C4 C3 118.7(4)
C5 C4 C3 116.0(4)
C6 C5 C4 121.7(4)
C6 C5 N2 116.6(4)
C4 C5 N2 121.7(4)
C1 C6 C5 119.7(4)
N4 C7 C8 121.7(4)
C7 C8 C9 107.1(4)
C7 C8 C11 110.4(4)
C9 C8 C11 110.4(4)
C7 C8 C12 108.6(3)
C9 C8 C12 109.3(3)
C11 C8 C12 110.9(3)
C10 C9 C8 114.8(5)
C19 C12 C13 113.3(3)
C19 C12 C8 111.2(3)
C13 C12 C8 113.8(3)
C14 C13 C18 117.3(4)
C14 C13 C12 122.3(4)
C18 C13 C12 120.3(4)
C13 C14 C15 120.2(5)
C16 C15 C14 120.3(5)
C17 C16 C15 120.0(5)
C16 C17 C18 119.8(5)
C13 C18 C17 122.3(5)
N5 C19 C12 113.0(3)

loop_
_geom_bond_atom_site_label_1
_geom_bond_atom_site_label_2
_geom_bond_distance
O1 N1 1.211(5)
O2 N1 1.232(6)
O3 N2 1.219(4)
O4 N2 1.229(4)
O5 N5 1.197(5)
O6 N5 1.208(5)
N1 C1 1.446(6)
N2 C5 1.442(5)
N3 C4 1.347(5)
N3 N4 1.376(4)
N4 C7 1.254(5)
N5 C19 1.495(6)
C1 C6 1.361(6)
C1 C2 1.385(6)
C2 C3 1.353(6)
C3 C4 1.419(6)
C4 C5 1.411(5)
C5 C6 1.386(6)
C7 C8 1.503(5)
C8 C9 1.526(6)
C8 C11 1.556(6)
C8 C12 1.566(5)
C9 C10 1.494(7)
C12 C19 1.511(5)
C12 C13 1.525(5)
C13 C14 1.378(6)
C13 C18 1.382(6)
C14 C15 1.409(7)
C15 C16 1.365(7)
C16 C17 1.350(7)
C17 C18 1.382(6)

loop_
_geom_torsion_atom_site_label_1
_geom_torsion_atom_site_label_2
_geom_torsion_atom_site_label_3
_geom_torsion_atom_site_label_4
_geom_torsion
C4 N3 N4 C7 177.8(4)
O1 N1 C1 C6 0.4(6)
O2 N1 C1 C6 -176.5(4)
O1 N1 C1 C2 179.5(4)
O2 N1 C1 C2 2.5(6)
C6 C1 C2 C3 -1.6(6)
N1 C1 C2 C3 179.4(4)
C1 C2 C3 C4 0.7(7)
N4 N3 C4 C5 175.0(3)
N4 N3 C4 C3 -6.0(5)
C2 C3 C4 N3 -178.5(4)
C2 C3 C4 C5 0.6(6)
N3 C4 C5 C6 178.0(4)
C3 C4 C5 C6 -1.0(5)
N3 C4 C5 N2 -3.6(6)
C3 C4 C5 N2 177.4(4)
O3 N2 C5 C6 5.8(6)
O4 N2 C5 C6 -173.1(4)
O3 N2 C5 C4 -172.7(4)
O4 N2 C5 C4 8.4(6)
C2 C1 C6 C5 1.2(6)
N1 C1 C6 C5 -179.8(4)
C4 C5 C6 C1 0.2(6)
N2 C5 C6 C1 -178.3(3)
N3 N4 C7 C8 174.5(3)
N4 C7 C8 C9 -115.6(5)
N4 C7 C8 C11 4.6(5)
N4 C7 C8 C12 126.5(4)
C7 C8 C9 C10 63.2(6)
C11 C8 C9 C10 -57.0(6)
C12 C8 C9 C10 -179.3(5)
C7 C8 C12 C19 -64.1(4)
C9 C8 C12 C19 179.3(4)
C11 C8 C12 C19 57.4(4)
C7 C8 C12 C13 166.5(4)
C9 C8 C12 C13 49.9(5)
C11 C8 C12 C13 -72.0(5)
C19 C12 C13 C14 -49.7(5)
C8 C12 C13 C14 78.7(5)
C19 C12 C13 C18 131.1(4)
C8 C12 C13 C18 -100.5(4)
C18 C13 C14 C15 0.6(6)
C12 C13 C14 C15 -178.6(4)
C13 C14 C15 C16 -0.8(7)
C14 C15 C16 C17 1.4(8)
C15 C16 C17 C18 -1.9(7)
C14 C13 C18 C17 -1.2(6)
C12 C13 C18 C17 178.1(4)
C16 C17 C18 C13 1.8(7)
O5 N5 C19 C12 131.5(5)
O6 N5 C19 C12 -50.0(5)
C13 C12 C19 N5 -67.8(5)
C8 C12 C19 N5 162.5(3)
